data_7127329
loop_
_publ_author_name
'Bettoni, L\'eo'
'Gaillard, Sylvain'
'Renaud, Jean-Luc'

_publ_section_title
;
 A phosphine-free iron complex-catalyzed synthesis of cycloalkanes
 <i>via</i> the borrowing hydrogen strategy.
;
_journal_issue 85
_journal_name_full 'Chemical communications (Cambridge, England)'
_journal_page_first 12909
_journal_page_last 12912
_journal_paper_doi 10.1039/d0cc05840h
_journal_volume 56
_journal_year 2020
_chemical_absolute_configuration ad
_chemical_formula_moiety 'C23 H34 O'
_chemical_formula_sum 'C23 H34 O'
_chemical_formula_weight 326.50
_chemical_name_systematic
;
(2,3,4,5,6-pentamethylphenyl)(1,8,8-trimethylbicyclo[3.2.1]octan-3-yl)methanone
;
_space_group_crystal_system monoclinic
_space_group_IT_number 4
_space_group_name_Hall 'P 2yb'
_space_group_name_H-M_alt 'P 1 21 1'
_atom_sites_solution_hydrogens geom
_audit_creation_method SHELXL-2018/3
_audit_update_record
;
2020-07-28 deposited with the CCDC.	2020-09-18 downloaded from the CCDC.
;
_cell_angle_alpha 90
_cell_angle_beta 94.67(5)
_cell_angle_gamma 90
_cell_formula_units_Z 2
_cell_length_a 6.689(4)
_cell_length_b 10.950(6)
_cell_length_c 13.040(10)
_cell_measurement_reflns_used 5155
_cell_measurement_temperature 123(2)
_cell_measurement_theta_max 33.46
_cell_measurement_theta_min 3.06
_cell_volume 951.9(11)
_computing_cell_refinement 'Bruker SAINT'
_computing_data_collection 'Bruker APEX3'
_computing_data_reduction 'Bruker SAINT'
_computing_molecular_graphics 'Bruker SHELXTL'
_computing_publication_material 'Bruker SHELXTL'
_computing_structure_refinement 'SHELXL-2018/3 (Sheldrick, 2018)'
_computing_structure_solution 'SHELXT 2014/5 (Sheldrick, 2014)'
_diffrn_ambient_temperature 123(2)
_diffrn_measured_fraction_theta_full 0.954
_diffrn_measured_fraction_theta_max 0.944
_diffrn_measurement_device_type 'Bruker D8QUEST'
_diffrn_measurement_method '\f and \w scans'
_diffrn_radiation_type MoK\a
_diffrn_radiation_wavelength 0.71073
_diffrn_reflns_av_R_equivalents 0.0711
_diffrn_reflns_av_unetI/netI 0.1159
_diffrn_reflns_Laue_measured_fraction_full 0.954
_diffrn_reflns_Laue_measured_fraction_max 0.944
_diffrn_reflns_limit_h_max 7
_diffrn_reflns_limit_h_min -8
_diffrn_reflns_limit_k_max 12
_diffrn_reflns_limit_k_min -13
_diffrn_reflns_limit_l_max 15
_diffrn_reflns_limit_l_min -15
_diffrn_reflns_number 6469
_diffrn_reflns_point_group_measured_fraction_full 0.852
_diffrn_reflns_point_group_measured_fraction_max 0.841
_diffrn_reflns_theta_full 25.242
_diffrn_reflns_theta_max 25.642
_diffrn_reflns_theta_min 2.432
_exptl_absorpt_coefficient_mu 0.067
_exptl_absorpt_correction_type multi-scan
_exptl_absorpt_process_details 'Sadabs 2016/2'
_exptl_crystal_colour colourless
_exptl_crystal_density_diffrn 1.139
_exptl_crystal_description PLATE
_exptl_crystal_F_000 360
_exptl_crystal_size_max 0.15
_exptl_crystal_size_mid 0.10
_exptl_crystal_size_min 0.01
_exptl_transmission_factor_max 0.7456
_exptl_transmission_factor_min 0.4847
_refine_diff_density_max 0.205
_refine_diff_density_min -0.207
_refine_diff_density_rms 0.049
_refine_ls_abs_structure_details
;
 Flack x determined using 616 quotients [(I+)-(I-)]/[(I+)+(I-)]
 (Parsons, Flack and Wagner, Acta Cryst. B69 (2013) 249-259).
;
_refine_ls_abs_structure_Flack -3.1(10)
_refine_ls_extinction_method none
_refine_ls_goodness_of_fit_ref 0.984
_refine_ls_hydrogen_treatment constr
_refine_ls_matrix_type full
_refine_ls_number_parameters 225
_refine_ls_number_reflns 3024
_refine_ls_number_restraints 1
_refine_ls_restrained_S_all 0.984
_refine_ls_R_factor_all 0.1020
_refine_ls_R_factor_gt 0.0575
_refine_ls_shift/su_max 0.000
_refine_ls_shift/su_mean 0.000
_refine_ls_structure_factor_coef Fsqd
_refine_ls_weighting_details 'w=1/[\s^2^(Fo^2^)+(0.0435P)^2^] where P=(Fo^2^+2Fc^2^)/3'
_refine_ls_weighting_scheme calc
_refine_ls_wR_factor_gt 0.1086
_refine_ls_wR_factor_ref 0.1227
_reflns_Friedel_coverage 0.687
_reflns_Friedel_fraction_full 0.738
_reflns_Friedel_fraction_max 0.726
_reflns_number_gt 1928
_reflns_number_total 3024
_reflns_threshold_expression 'I > 2\s(I)'
_cod_data_source_file d0cc05840h2.cif
_cod_data_source_block bettoni4_0m_a
_cod_depositor_comments 'Adding full bibliography for 7127329.cif.'
_cod_original_cell_volume 952.0(11)
_cod_original_sg_symbol_H-M 'P 21'
_cod_database_code 7127329
_shelx_shelxl_version_number 2018/3
_shelx_space_group_comment
;
The symmetry employed for this shelxl refinement is uniquely defined
by the following loop, which should always be used as a source of
symmetry information in preference to the above space-group names.
They are only intended as comments.
;

loop_
_space_group_symop_operation_xyz
'x, y, z'
'-x, y+1/2, -z'

loop_
_atom_site_label
_atom_site_type_symbol
_atom_site_fract_x
_atom_site_fract_y
_atom_site_fract_z
_atom_site_U_iso_or_equiv
_atom_site_adp_type
_atom_site_occupancy
_atom_site_site_symmetry_order
_atom_site_calc_flag
_atom_site_refinement_flags_posn
_atom_site_refinement_flags_adp
_atom_site_refinement_flags_occupancy
_atom_site_disorder_assembly
_atom_site_disorder_group
O1 O 0.5513(5) 0.6834(3) 0.2628(3) 0.0352(10) Uani 1 1 d . . . . .
C14 C 0.1805(7) 0.6790(4) 0.4010(3) 0.0207(12) Uani 1 1 d . . . . .
C15 C 0.0937(7) 0.6831(4) 0.4937(4) 0.0203(11) Uani 1 1 d . . . . .
C12 C 0.4491(8) 0.5995(4) 0.2924(4) 0.0228(12) Uani 1 1 d . . . . .
C1 C 0.4107(7) 0.4858(4) 0.2280(4) 0.0216(11) Uani 1 1 d . . . . .
H1 H 0.470301 0.416525 0.270011 0.026 Uiso 1 1 calc R U . . .
C16 C 0.1815(8) 0.6200(4) 0.5793(4) 0.0218(12) Uani 1 1 d . . . . .
C19 C 0.0900(8) 0.7502(4) 0.3087(4) 0.0308(13) Uani 1 1 d . . . . .
H19A H -0.046796 0.721233 0.290122 0.046 Uiso 1 1 calc R U . . .
H19B H 0.171712 0.738056 0.250447 0.046 Uiso 1 1 calc R U . . .
H19C H 0.086717 0.837264 0.325839 0.046 Uiso 1 1 calc R U . . .
C13 C 0.3545(8) 0.6083(4) 0.3933(4) 0.0190(12) Uani 1 1 d . . . . .
C18 C 0.4414(7) 0.5441(4) 0.4779(4) 0.0219(12) Uani 1 1 d . . . . .
C3 C 0.4595(8) 0.3815(4) 0.0555(4) 0.0232(12) Uani 1 1 d . . . . .
C17 C 0.3563(8) 0.5504(4) 0.5715(4) 0.0238(13) Uani 1 1 d . . . . .
C5 C 0.1539(8) 0.3518(4) 0.1319(4) 0.0237(13) Uani 1 1 d . . . . .
H5 H 0.009303 0.327797 0.123229 0.028 Uiso 1 1 calc R U . . .
C4 C 0.2316(8) 0.3850(4) 0.0267(4) 0.0217(12) Uani 1 1 d . . . . .
C23 C 0.6344(8) 0.4719(5) 0.4687(4) 0.0338(14) Uani 1 1 d . . . . .
H23A H 0.604911 0.384283 0.469427 0.051 Uiso 1 1 calc R U . . .
H23B H 0.731314 0.492029 0.526659 0.051 Uiso 1 1 calc R U . . .
H23C H 0.690986 0.493166 0.404000 0.051 Uiso 1 1 calc R U . . .
C11 C 0.1527(8) 0.5069(4) -0.0184(4) 0.0315(14) Uani 1 1 d . . . . .
H11A H 0.006028 0.503872 -0.028953 0.047 Uiso 1 1 calc R U . . .
H11B H 0.208904 0.521501 -0.084381 0.047 Uiso 1 1 calc R U . . .
H11C H 0.192747 0.573215 0.029427 0.047 Uiso 1 1 calc R U . . .
C2 C 0.5206(7) 0.4887(4) 0.1296(4) 0.0248(12) Uani 1 1 d . . . . .
H2A H 0.666908 0.485000 0.148235 0.030 Uiso 1 1 calc R U . . .
H2B H 0.491198 0.566962 0.093481 0.030 Uiso 1 1 calc R U . . .
C8 C 0.2868(8) 0.2410(4) 0.1671(4) 0.0302(13) Uani 1 1 d . . . . .
H8A H 0.311185 0.239223 0.242950 0.036 Uiso 1 1 calc R U . . .
H8B H 0.222203 0.163433 0.143650 0.036 Uiso 1 1 calc R U . . .
C20 C -0.0927(8) 0.7588(4) 0.5025(4) 0.0331(13) Uani 1 1 d . . . . .
H20A H -0.054592 0.843861 0.517045 0.050 Uiso 1 1 calc R U . . .
H20B H -0.166922 0.726977 0.558494 0.050 Uiso 1 1 calc R U . . .
H20C H -0.177553 0.754742 0.437686 0.050 Uiso 1 1 calc R U . . .
C6 C 0.1855(7) 0.4574(4) 0.2086(4) 0.0258(13) Uani 1 1 d . . . . .
H6A H 0.130395 0.435063 0.274227 0.031 Uiso 1 1 calc R U . . .
H6B H 0.113497 0.530784 0.180856 0.031 Uiso 1 1 calc R U . . .
C7 C 0.4842(8) 0.2607(5) 0.1163(4) 0.0323(14) Uani 1 1 d . . . . .
H7A H 0.508643 0.192116 0.069438 0.039 Uiso 1 1 calc R U . . .
H7B H 0.598589 0.266264 0.169235 0.039 Uiso 1 1 calc R U . . .
C10 C 0.1661(8) 0.2860(4) -0.0540(4) 0.0301(14) Uani 1 1 d . . . . .
H10A H 0.019532 0.285408 -0.065636 0.045 Uiso 1 1 calc R U . . .
H10B H 0.212695 0.205785 -0.028607 0.045 Uiso 1 1 calc R U . . .
H10C H 0.224761 0.303996 -0.118773 0.045 Uiso 1 1 calc R U . . .
C21 C 0.0882(10) 0.6298(5) 0.6810(4) 0.0376(15) Uani 1 1 d . . . . .
H21A H 0.052615 0.715106 0.693257 0.056 Uiso 1 1 calc R U . . .
H21B H 0.184507 0.601627 0.736633 0.056 Uiso 1 1 calc R U . . .
H21C H -0.032739 0.579119 0.678887 0.056 Uiso 1 1 calc R U . . .
C9 C 0.5874(7) 0.3864(5) -0.0359(4) 0.0330(14) Uani 1 1 d . . . . .
H9A H 0.729520 0.380758 -0.011308 0.050 Uiso 1 1 calc R U . . .
H9B H 0.563003 0.463559 -0.072849 0.050 Uiso 1 1 calc R U . . .
H9C H 0.551989 0.317962 -0.082311 0.050 Uiso 1 1 calc R U . . .
C22 C 0.4464(8) 0.4785(5) 0.6631(4) 0.0357(14) Uani 1 1 d . . . . .
H22A H 0.513453 0.405608 0.638992 0.054 Uiso 1 1 calc R U . . .
H22B H 0.339815 0.453921 0.706130 0.054 Uiso 1 1 calc R U . . .
H22C H 0.544124 0.529480 0.703481 0.054 Uiso 1 1 calc R U . . .

loop_
_atom_site_aniso_label
_atom_site_aniso_U_11
_atom_site_aniso_U_22
_atom_site_aniso_U_33
_atom_site_aniso_U_23
_atom_site_aniso_U_13
_atom_site_aniso_U_12
O1 0.041(3) 0.033(2) 0.033(2) -0.0042(18) 0.0124(19) -0.014(2)
C14 0.028(3) 0.018(2) 0.016(3) 0.000(2) -0.003(2) -0.004(2)
C15 0.024(3) 0.014(2) 0.023(3) -0.007(2) 0.000(2) -0.003(2)
C12 0.023(3) 0.027(3) 0.018(3) 0.000(2) -0.003(2) 0.003(2)
C1 0.026(3) 0.020(2) 0.018(3) 0.003(2) 0.002(2) -0.002(2)
C16 0.024(3) 0.022(3) 0.019(3) -0.007(2) 0.001(2) -0.004(2)
C19 0.030(3) 0.028(3) 0.034(3) 0.005(3) -0.004(3) 0.003(3)
C13 0.025(3) 0.015(2) 0.018(3) -0.005(2) 0.003(2) -0.004(2)
C18 0.021(3) 0.019(2) 0.025(3) 0.000(2) -0.004(2) -0.003(2)
C3 0.023(3) 0.024(3) 0.022(3) -0.005(2) 0.003(2) 0.003(2)
C17 0.031(3) 0.019(3) 0.020(3) 0.002(2) -0.005(3) -0.005(3)
C5 0.025(3) 0.018(2) 0.029(3) 0.000(2) 0.005(3) -0.003(2)
C4 0.021(3) 0.023(3) 0.022(3) 0.001(2) 0.002(2) 0.002(2)
C23 0.029(3) 0.034(3) 0.037(3) -0.002(3) -0.006(3) 0.009(3)
C11 0.028(3) 0.033(3) 0.033(3) 0.004(2) -0.005(3) -0.001(2)
C2 0.023(3) 0.029(3) 0.024(3) -0.005(2) 0.004(2) -0.006(2)
C8 0.037(3) 0.026(3) 0.027(3) -0.001(2) -0.001(3) -0.001(3)
C20 0.032(3) 0.032(3) 0.035(3) -0.005(3) 0.003(3) 0.002(3)
C6 0.025(3) 0.028(3) 0.026(3) -0.006(2) 0.012(2) -0.003(2)
C7 0.027(3) 0.034(3) 0.035(3) -0.005(3) -0.005(3) 0.007(3)
C10 0.026(3) 0.038(3) 0.027(3) -0.007(3) 0.002(3) 0.000(2)
C21 0.046(4) 0.040(3) 0.027(3) 0.001(3) 0.007(3) -0.006(3)
C9 0.024(3) 0.045(3) 0.031(3) -0.013(3) 0.007(3) -0.005(3)
C22 0.040(4) 0.036(3) 0.030(3) 0.008(3) -0.005(3) -0.001(3)

loop_
_atom_type_symbol
_atom_type_description
_atom_type_scat_dispersion_real
_atom_type_scat_dispersion_imag
_atom_type_scat_source
C C 0.0033 0.0016 'International Tables Vol C Tables 4.2.6.8 and 6.1.1.4'
H H 0.0000 0.0000 'International Tables Vol C Tables 4.2.6.8 and 6.1.1.4'
O O 0.0106 0.0060 'International Tables Vol C Tables 4.2.6.8 and 6.1.1.4'

loop_
_geom_angle_atom_site_label_1
_geom_angle_atom_site_label_2
_geom_angle_atom_site_label_3
_geom_angle
_geom_angle_site_symmetry_1
_geom_angle_site_symmetry_3
_geom_angle_publ_flag
C15 C14 C13 119.2(4) . . ?
C15 C14 C19 120.5(5) . . ?
C13 C14 C19 120.3(4) . . ?
C14 C15 C16 120.1(5) . . ?
C14 C15 C20 119.5(4) . . ?
C16 C15 C20 120.3(4) . . ?
O1 C12 C13 120.7(4) . . ?
O1 C12 C1 121.0(4) . . ?
C13 C12 C1 118.2(4) . . ?
C12 C1 C2 112.2(4) . . ?
C12 C1 C6 112.2(4) . . ?
C2 C1 C6 113.4(4) . . ?
C12 C1 H1 106.1 . . ?
C2 C1 H1 106.1 . . ?
C6 C1 H1 106.1 . . ?
C15 C16 C17 120.4(4) . . ?
C15 C16 C21 119.2(5) . . ?
C17 C16 C21 120.4(5) . . ?
C14 C19 H19A 109.5 . . ?
C14 C19 H19B 109.5 . . ?
H19A C19 H19B 109.5 . . ?
C14 C19 H19C 109.5 . . ?
H19A C19 H19C 109.5 . . ?
H19B C19 H19C 109.5 . . ?
C18 C13 C14 121.0(4) . . ?
C18 C13 C12 118.7(5) . . ?
C14 C13 C12 120.3(4) . . ?
C17 C18 C13 119.7(5) . . ?
C17 C18 C23 120.3(5) . . ?
C13 C18 C23 119.9(5) . . ?
C9 C3 C4 114.5(4) . . ?
C9 C3 C7 112.8(4) . . ?
C4 C3 C7 102.1(4) . . ?
C9 C3 C2 108.9(4) . . ?
C4 C3 C2 109.8(4) . . ?
C7 C3 C2 108.5(4) . . ?
C18 C17 C16 119.5(4) . . ?
C18 C17 C22 120.1(5) . . ?
C16 C17 C22 120.3(5) . . ?
C6 C5 C4 111.3(4) . . ?
C6 C5 C8 110.6(4) . . ?
C4 C5 C8 102.7(4) . . ?
C6 C5 H5 110.7 . . ?
C4 C5 H5 110.7 . . ?
C8 C5 H5 110.7 . . ?
C11 C4 C3 114.7(4) . . ?
C11 C4 C10 106.3(4) . . ?
C3 C4 C10 111.6(4) . . ?
C11 C4 C5 114.4(4) . . ?
C3 C4 C5 100.0(4) . . ?
C10 C4 C5 109.9(4) . . ?
C18 C23 H23A 109.5 . . ?
C18 C23 H23B 109.5 . . ?
H23A C23 H23B 109.5 . . ?
C18 C23 H23C 109.5 . . ?
H23A C23 H23C 109.5 . . ?
H23B C23 H23C 109.5 . . ?
C4 C11 H11A 109.5 . . ?
C4 C11 H11B 109.5 . . ?
H11A C11 H11B 109.5 . . ?
C4 C11 H11C 109.5 . . ?
H11A C11 H11C 109.5 . . ?
H11B C11 H11C 109.5 . . ?
C1 C2 C3 112.7(4) . . ?
C1 C2 H2A 109.1 . . ?
C3 C2 H2A 109.1 . . ?
C1 C2 H2B 109.1 . . ?
C3 C2 H2B 109.1 . . ?
H2A C2 H2B 107.8 . . ?
C7 C8 C5 104.7(4) . . ?
C7 C8 H8A 110.8 . . ?
C5 C8 H8A 110.8 . . ?
C7 C8 H8B 110.8 . . ?
C5 C8 H8B 110.8 . . ?
H8A C8 H8B 108.9 . . ?
C15 C20 H20A 109.5 . . ?
C15 C20 H20B 109.5 . . ?
H20A C20 H20B 109.5 . . ?
C15 C20 H20C 109.5 . . ?
H20A C20 H20C 109.5 . . ?
H20B C20 H20C 109.5 . . ?
C5 C6 C1 109.9(4) . . ?
C5 C6 H6A 109.7 . . ?
C1 C6 H6A 109.7 . . ?
C5 C6 H6B 109.7 . . ?
C1 C6 H6B 109.7 . . ?
H6A C6 H6B 108.2 . . ?
C8 C7 C3 106.3(4) . . ?
C8 C7 H7A 110.5 . . ?
C3 C7 H7A 110.5 . . ?
C8 C7 H7B 110.5 . . ?
C3 C7 H7B 110.5 . . ?
H7A C7 H7B 108.7 . . ?
C4 C10 H10A 109.5 . . ?
C4 C10 H10B 109.5 . . ?
H10A C10 H10B 109.5 . . ?
C4 C10 H10C 109.5 . . ?
H10A C10 H10C 109.5 . . ?
H10B C10 H10C 109.5 . . ?
C16 C21 H21A 109.5 . . ?
C16 C21 H21B 109.5 . . ?
H21A C21 H21B 109.5 . . ?
C16 C21 H21C 109.5 . . ?
H21A C21 H21C 109.5 . . ?
H21B C21 H21C 109.5 . . ?
C3 C9 H9A 109.5 . . ?
C3 C9 H9B 109.5 . . ?
H9A C9 H9B 109.5 . . ?
C3 C9 H9C 109.5 . . ?
H9A C9 H9C 109.5 . . ?
H9B C9 H9C 109.5 . . ?
C17 C22 H22A 109.5 . . ?
C17 C22 H22B 109.5 . . ?
H22A C22 H22B 109.5 . . ?
C17 C22 H22C 109.5 . . ?
H22A C22 H22C 109.5 . . ?
H22B C22 H22C 109.5 . . ?

loop_
_geom_bond_atom_site_label_1
_geom_bond_atom_site_label_2
_geom_bond_distance
_geom_bond_site_symmetry_2
_geom_bond_publ_flag
O1 C12 1.226(6) . ?
C14 C15 1.383(6) . ?
C14 C13 1.409(7) . ?
C14 C19 1.518(6) . ?
C15 C16 1.400(6) . ?
C15 C20 1.509(6) . ?
C12 C13 1.508(7) . ?
C12 C1 1.512(6) . ?
C1 C2 1.530(6) . ?
C1 C6 1.538(7) . ?
C1 H1 1.0000 . ?
C16 C17 1.407(7) . ?
C16 C21 1.515(7) . ?
C19 H19A 0.9800 . ?
C19 H19B 0.9800 . ?
C19 H19C 0.9800 . ?
C13 C18 1.394(6) . ?
C18 C17 1.390(7) . ?
C18 C23 1.527(7) . ?
C3 C9 1.524(6) . ?
C3 C4 1.541(7) . ?
C3 C7 1.543(7) . ?
C3 C2 1.554(6) . ?
C17 C22 1.514(7) . ?
C5 C6 1.532(6) . ?
C5 C4 1.549(7) . ?
C5 C8 1.551(7) . ?
C5 H5 1.0000 . ?
C4 C11 1.535(6) . ?
C4 C10 1.549(6) . ?
C23 H23A 0.9800 . ?
C23 H23B 0.9800 . ?
C23 H23C 0.9800 . ?
C11 H11A 0.9800 . ?
C11 H11B 0.9800 . ?
C11 H11C 0.9800 . ?
C2 H2A 0.9900 . ?
C2 H2B 0.9900 . ?
C8 C7 1.540(7) . ?
C8 H8A 0.9900 . ?
C8 H8B 0.9900 . ?
C20 H20A 0.9800 . ?
C20 H20B 0.9800 . ?
C20 H20C 0.9800 . ?
C6 H6A 0.9900 . ?
C6 H6B 0.9900 . ?
C7 H7A 0.9900 . ?
C7 H7B 0.9900 . ?
C10 H10A 0.9800 . ?
C10 H10B 0.9800 . ?
C10 H10C 0.9800 . ?
C21 H21A 0.9800 . ?
C21 H21B 0.9800 . ?
C21 H21C 0.9800 . ?
C9 H9A 0.9800 . ?
C9 H9B 0.9800 . ?
C9 H9C 0.9800 . ?
C22 H22A 0.9800 . ?
C22 H22B 0.9800 . ?
C22 H22C 0.9800 . ?
